data_4105384
loop_
_publ_author_name
'Ginger E. Sigmon'
'Jie Ling'
'Daniel K. Unruh'
'Laura Moore-Shay'
'Matthew Ward'
'Brittany Weaver'
'Peter C. Burns'

_publ_contact_author_address
;University of Notre Dame
Dept. of Civil Engineering and Geological Sciences
156 Fitzpatrick Hall
Notre Dame, IN 46556
;
_publ_contact_author_email pburns@nd.edu
_publ_contact_author_name 'Peter C. Burns'
_publ_contact_author_phone 574-631-5380
_publ_section_title
;
 Uranyl-Peroxide Interactions Favor Nanocluster Self-Assembly
;
_journal_name_full 'Journal of the American Chemical Society'
_journal_page_first 16648
_journal_page_last 16649
_journal_paper_doi 10.1021/ja907837u
_journal_volume 131
_journal_year 2009
_chemical_formula_moiety 'K+, (UO2)2+, (O2)2-, (C2O4)2-, (H2O)'
_chemical_formula_sum 'C10 K10 O53 U5'
_chemical_formula_weight 2549.25
_chemical_name_systematic
;
 Potassium uranyl peroxide oxalate hydrate
;
_space_group_IT_number 62
_symmetry_cell_setting orthorhombic
_symmetry_space_group_name_Hall '-P 2ac 2n'
_symmetry_space_group_name_H-M 'P n m a'
_atom_sites_solution_hydrogens none
_atom_sites_solution_primary direct
_atom_sites_solution_secondary difmap
_audit_creation_method SHELXL-97
_cell_angle_alpha 90.00
_cell_angle_beta 90.00
_cell_angle_gamma 90.00
_cell_formula_units_Z 4
_cell_length_a 10.2949(7)
_cell_length_b 19.5235(14)
_cell_length_c 27.0032(19)
_cell_measurement_temperature 273(2)
_cell_volume 5427.4(7)
_computing_cell_refinement 'SMART-NT v5.0'
_computing_data_collection 'SMART-NT v5.0'
_computing_data_reduction 'SMART-NT v5.0'
_computing_molecular_graphics 'CrystalMaker v1.4'
_computing_structure_refinement 'SHELXL-97 (Sheldrick, 1997)'
_computing_structure_solution 'SHELXS-97 (Sheldrick, 1990)'
_diffrn_ambient_temperature 273(2)
_diffrn_measured_fraction_theta_full 0.998
_diffrn_measured_fraction_theta_max 0.998
_diffrn_measurement_device_type 'Bruker PLATFORM with a SMART CCD Detector'
_diffrn_measurement_method \w
_diffrn_radiation_monochromator graphite
_diffrn_radiation_source 'fine-focus sealed tube'
_diffrn_radiation_type MoK\a
_diffrn_radiation_wavelength 0.71073
_diffrn_reflns_av_R_equivalents 0.0892
_diffrn_reflns_av_sigmaI/netI 0.0626
_diffrn_reflns_limit_h_max 14
_diffrn_reflns_limit_h_min -14
_diffrn_reflns_limit_k_max 26
_diffrn_reflns_limit_k_min -26
_diffrn_reflns_limit_l_max 37
_diffrn_reflns_limit_l_min -37
_diffrn_reflns_number 80796
_diffrn_reflns_theta_full 29.17
_diffrn_reflns_theta_max 29.17
_diffrn_reflns_theta_min 2.09
_exptl_absorpt_coefficient_mu 15.760
_exptl_absorpt_correction_T_max 0.1681
_exptl_absorpt_correction_T_min 0.0513
_exptl_absorpt_correction_type psi-scan
_exptl_absorpt_process_details SADABS
_exptl_crystal_colour yellow
_exptl_crystal_density_diffrn 3.120
_exptl_crystal_description blocky
_exptl_crystal_F_000 4536
_exptl_crystal_size_max 0.200
_exptl_crystal_size_mid 0.075
_exptl_crystal_size_min 0.050
_refine_diff_density_max 2.896
_refine_diff_density_min -2.548
_refine_diff_density_rms 0.247
_refine_ls_extinction_method none
_refine_ls_goodness_of_fit_ref 0.950
_refine_ls_hydrogen_treatment none
_refine_ls_matrix_type full
_refine_ls_number_parameters 371
_refine_ls_number_reflns 7523
_refine_ls_number_restraints 0
_refine_ls_restrained_S_all 0.950
_refine_ls_R_factor_all 0.0423
_refine_ls_R_factor_gt 0.0287
_refine_ls_shift/su_max 0.002
_refine_ls_shift/su_mean 0.000
_refine_ls_structure_factor_coef Fsqd
_refine_ls_weighting_details 'calc w=1/[\s^2^(Fo^2^)+(0.0334P)^2^+0.0000P] where P=(Fo^2^+2Fc^2^)/3'
_refine_ls_weighting_scheme calc
_refine_ls_wR_factor_gt 0.0759
_refine_ls_wR_factor_ref 0.0787
_reflns_number_gt 5665
_reflns_number_total 7523
_reflns_threshold_expression >2sigma(I)
_cod_data_source_file ja907837u_si_003_3.cif
_cod_data_source_block 5ring
_cod_database_code 4105384

loop_
_symmetry_equiv_pos_as_xyz
'x, y, z'
'-x+1/2, -y, z+1/2'
'-x, y+1/2, -z'
'x+1/2, -y+1/2, -z+1/2'
'-x, -y, -z'
'x-1/2, y, -z-1/2'
'x, -y-1/2, z'
'-x-1/2, y-1/2, z-1/2'

loop_
_atom_site_label
_atom_site_type_symbol
_atom_site_fract_x
_atom_site_fract_y
_atom_site_fract_z
_atom_site_U_iso_or_equiv
_atom_site_adp_type
_atom_site_occupancy
_atom_site_symmetry_multiplicity
_atom_site_calc_flag
_atom_site_refinement_flags
U1 U 0.61644(4) 0.2500 0.299590(13) 0.00946(8) Uani 1 2 d S
U2 U 0.50730(3) 0.071824(13) 0.378242(10) 0.01051(6) Uani 1 1 d .
U3 U 0.30809(3) 0.137901(13) 0.506114(9) 0.01084(7) Uani 1 1 d .
K1 K 0.3309(2) 0.2500 0.39245(8) 0.0168(5) Uani 1 2 d S
K2 K 0.12475(17) 0.04830(9) 0.38136(7) 0.0206(4) Uani 1 1 d .
K3 K 0.0000(2) 0.2500 0.44277(8) 0.0165(5) Uani 1 2 d S
K4 K 0.85445(19) 0.11605(9) 0.25245(7) 0.0257(4) Uani 1 1 d .
K5 K 0.67534(18) 0.08973(9) 0.52783(6) 0.0236(4) Uani 1 1 d .
K6 K 0.4831(4) 0.2500 0.61124(14) 0.0530(10) Uani 1 2 d S
K7 K 0.1844(6) -0.1661(3) 0.25963(19) 0.0668(16) Uani 0.50 1 d P
O1 O 0.6523(5) 0.0277(3) 0.39442(19) 0.0175(12) Uani 1 1 d .
O2 O 0.2742(7) 0.2500 0.5352(3) 0.0175(16) Uani 1 2 d S
O3 O 0.4307(5) 0.0608(2) 0.45961(18) 0.0140(11) Uani 1 1 d .
O4 O 0.7902(7) 0.2500 0.2935(3) 0.0145(15) Uani 1 2 d S
O5 O 0.2088(5) 0.1566(2) 0.45296(18) 0.0140(11) Uani 1 1 d .
O6 O 0.6279(5) 0.1339(2) 0.31999(17) 0.0123(10) Uani 1 1 d .
O7 O 0.6265(5) 0.1741(2) 0.36632(17) 0.0130(11) Uani 1 1 d .
O8 O 0.2103(5) 0.0267(2) 0.51179(18) 0.0148(11) Uani 1 1 d .
O9 O 0.4969(5) 0.0085(3) 0.30070(19) 0.0225(13) Uani 1 1 d .
O10 O 0.4421(7) 0.2500 0.3027(2) 0.0133(15) Uani 1 2 d S
O11 O 0.0630(5) -0.0775(3) 0.4208(2) 0.0212(12) Uani 1 1 d .
O12 O 0.3621(5) 0.1152(2) 0.35863(18) 0.0138(11) Uani 1 1 d .
O13 O 0.1138(5) 0.1354(2) 0.5542(2) 0.0195(12) Uani 1 1 d .
O14 O 0.5981(5) 0.1818(2) 0.22574(18) 0.0146(11) Uani 1 1 d .
O15 O -0.0612(5) 0.0410(3) 0.4527(2) 0.0191(12) Uani 1 1 d .
O16 O 0.4068(5) 0.1213(2) 0.55912(18) 0.0147(11) Uani 1 1 d .
O17 O 0.4933(5) 0.1292(2) 0.45467(18) 0.0147(11) Uani 1 1 d .
O18 O -0.1965(5) 0.1605(3) 0.4478(2) 0.0232(13) Uani 1 1 d .
O19 O 0.3799(5) -0.0305(3) 0.38205(19) 0.0195(12) Uani 1 1 d .
O20 O 0.3906(7) 0.2500 0.5018(3) 0.0180(17) Uani 1 2 d S
O21 O 0.5708(6) 0.1799(3) 0.14296(19) 0.0230(13) Uani 1 1 d .
O22 O 0.3554(8) -0.1372(3) 0.3531(3) 0.059(2) Uani 1 1 d .
O23 O 0.483(2) -0.1020(9) 0.2723(7) 0.031(2) Uiso 0.356(14) 1 d P
O23A O 0.4256(11) -0.0838(5) 0.2584(4) 0.031(2) Uiso 0.644(14) 1 d P
O24 O -0.0383(8) 0.2500 0.5471(3) 0.030(2) Uani 1 2 d S
O25 O 0.2079(11) -0.2500 0.3708(5) 0.063(3) Uani 1 2 d S
O26 O 0.8880(6) 0.0193(4) 0.3270(2) 0.0427(17) Uani 1 1 d .
O27 O 0.6827(10) 0.2500 0.5363(5) 0.062(3) Uani 1 2 d S
O28 O 0.2599(9) 0.1744(4) 0.6615(3) 0.0123(15) Uiso 0.535(7) 1 d P
O28A O 0.2917(10) 0.1024(5) 0.6570(4) 0.0123(15) Uiso 0.465(7) 1 d P
O29 O 0.0230(11) -0.1728(5) 0.3397(3) 0.095(3) Uani 1 1 d .
O30 O 0.6729(7) 0.0159(5) 0.2234(3) 0.079(3) Uani 1 1 d .
C1 C -0.0440(8) -0.0803(4) 0.4406(3) 0.0171(16) Uani 1 1 d .
C2 C -0.1099(8) -0.0156(4) 0.4625(3) 0.0158(16) Uani 1 1 d .
C3 C 0.5838(7) 0.2101(4) 0.1831(3) 0.0152(15) Uani 1 1 d .
C4 C 0.3889(9) -0.0767(4) 0.3485(4) 0.033(2) Uani 1 1 d .
C5 C 0.4466(11) -0.0519(5) 0.2984(4) 0.043(3) Uani 1 1 d .

loop_
_atom_site_aniso_label
_atom_site_aniso_U_11
_atom_site_aniso_U_22
_atom_site_aniso_U_33
_atom_site_aniso_U_23
_atom_site_aniso_U_13
_atom_site_aniso_U_12
U1 0.01026(19) 0.00932(17) 0.00880(18) 0.000 0.00150(14) 0.000
U2 0.00984(13) 0.01013(12) 0.01154(13) 0.00152(10) 0.00152(10) 0.00054(10)
U3 0.01125(13) 0.01086(12) 0.01042(13) 0.00134(10) 0.00138(10) 0.00026(10)
K1 0.0222(13) 0.0134(11) 0.0148(11) 0.000 0.0066(10) 0.000
K2 0.0156(9) 0.0174(8) 0.0289(10) 0.0053(7) 0.0038(7) -0.0013(7)
K3 0.0141(11) 0.0180(11) 0.0173(12) 0.000 0.0025(9) 0.000
K4 0.0267(11) 0.0215(9) 0.0289(10) -0.0014(8) 0.0100(8) 0.0026(8)
K5 0.0246(10) 0.0262(9) 0.0199(9) 0.0030(7) 0.0026(7) 0.0112(8)
K6 0.071(3) 0.0356(18) 0.052(2) 0.000 -0.0107(19) 0.000
K7 0.089(5) 0.069(4) 0.042(3) -0.003(3) 0.004(3) -0.019(3)
O1 0.014(3) 0.014(3) 0.024(3) 0.006(2) 0.002(2) 0.003(2)
O2 0.016(4) 0.018(4) 0.019(4) 0.000 0.011(3) 0.000
O3 0.020(3) 0.008(2) 0.013(3) 0.002(2) 0.004(2) 0.001(2)
O4 0.011(4) 0.014(4) 0.018(4) 0.000 -0.001(3) 0.000
O5 0.011(3) 0.017(3) 0.014(3) 0.004(2) 0.000(2) 0.002(2)
O6 0.019(3) 0.011(2) 0.007(2) -0.0010(19) 0.002(2) -0.001(2)
O7 0.017(3) 0.011(2) 0.011(3) -0.002(2) 0.003(2) -0.002(2)
O8 0.019(3) 0.012(2) 0.014(3) -0.002(2) 0.004(2) 0.002(2)
O9 0.028(3) 0.020(3) 0.020(3) -0.009(2) 0.007(3) -0.008(2)
O10 0.011(4) 0.019(4) 0.010(4) 0.000 -0.001(3) 0.000
O11 0.021(3) 0.017(3) 0.026(3) 0.003(2) 0.008(3) -0.001(2)
O12 0.014(3) 0.013(2) 0.015(3) 0.002(2) -0.001(2) 0.000(2)
O13 0.020(3) 0.011(3) 0.028(3) 0.002(2) 0.008(2) -0.005(2)
O14 0.020(3) 0.014(3) 0.009(3) 0.000(2) 0.004(2) -0.001(2)
O15 0.019(3) 0.017(3) 0.022(3) 0.003(2) 0.003(2) -0.002(2)
O16 0.014(3) 0.016(3) 0.014(3) 0.004(2) 0.002(2) -0.001(2)
O17 0.015(3) 0.014(2) 0.015(3) -0.001(2) 0.000(2) -0.005(2)
O18 0.023(3) 0.018(3) 0.029(3) 0.001(2) -0.002(3) -0.004(2)
O19 0.018(3) 0.020(3) 0.021(3) 0.007(2) 0.002(2) -0.003(2)
O20 0.020(4) 0.014(4) 0.020(4) 0.000 0.009(3) 0.000
O21 0.038(4) 0.020(3) 0.011(3) -0.005(2) -0.003(3) 0.006(3)
O22 0.078(6) 0.021(4) 0.079(6) -0.004(4) 0.015(5) -0.023(4)
O24 0.028(5) 0.026(5) 0.036(5) 0.000 -0.005(4) 0.000
O25 0.047(7) 0.044(7) 0.098(10) 0.000 0.007(7) 0.000
O26 0.025(4) 0.063(5) 0.040(4) 0.011(4) -0.007(3) -0.010(3)
O27 0.034(6) 0.066(8) 0.084(9) 0.000 0.010(6) 0.000
O29 0.151(11) 0.084(7) 0.049(6) -0.023(5) 0.013(6) 0.013(7)
O30 0.034(5) 0.173(10) 0.030(4) -0.019(5) 0.010(4) -0.045(5)
C1 0.018(4) 0.018(4) 0.016(4) 0.006(3) 0.001(3) 0.001(3)
C2 0.020(4) 0.013(4) 0.015(4) 0.003(3) -0.005(3) 0.003(3)
C3 0.009(4) 0.015(4) 0.021(4) 0.001(3) 0.001(3) 0.001(3)
C4 0.026(5) 0.017(4) 0.056(7) -0.001(4) 0.001(5) -0.005(4)
C5 0.067(8) 0.024(5) 0.038(6) -0.010(4) 0.025(5) -0.014(5)

loop_
_atom_type_symbol
_atom_type_description
_atom_type_scat_dispersion_real
_atom_type_scat_dispersion_imag
_atom_type_scat_source
O O 0.0106 0.0060 'International Tables Vol C Tables 4.2.6.8 and 6.1.1.4'
C C 0.0033 0.0016 'International Tables Vol C Tables 4.2.6.8 and 6.1.1.4'
K K 0.2009 0.2494 'International Tables Vol C Tables 4.2.6.8 and 6.1.1.4'
U U -9.6767 9.6646 'International Tables Vol C Tables 4.2.6.8 and 6.1.1.4'

loop_
_geom_angle_atom_site_label_1
_geom_angle_atom_site_label_2
_geom_angle_atom_site_label_3
_geom_angle
_geom_angle_site_symmetry_1
_geom_angle_site_symmetry_3
O4 U1 O10 177.4(3) . .
O4 U1 O7 91.5(2) . 7_565
O10 U1 O7 90.5(2) . 7_565
O4 U1 O7 91.5(2) . .
O10 U1 O7 90.5(2) . .
O7 U1 O7 78.8(2) 7_565 .
O4 U1 O6 88.37(14) . 7_565
O10 U1 O6 92.26(13) . 7_565
O7 U1 O6 36.86(16) 7_565 7_565
O7 U1 O6 115.57(16) . 7_565
O4 U1 O6 88.37(14) . .
O10 U1 O6 92.26(13) . .
O7 U1 O6 115.57(16) 7_565 .
O7 U1 O6 36.86(16) . .
O6 U1 O6 152.1(2) 7_565 .
O4 U1 O14 90.1(2) . .
O10 U1 O14 87.7(2) . .
O7 U1 O14 173.97(16) 7_565 .
O7 U1 O14 106.98(16) . .
O6 U1 O14 137.45(16) 7_565 .
O6 U1 O14 70.27(16) . .
O4 U1 O14 90.1(2) . 7_565
O10 U1 O14 87.7(2) . 7_565
O7 U1 O14 106.98(16) 7_565 7_565
O7 U1 O14 173.97(16) . 7_565
O6 U1 O14 70.27(16) 7_565 7_565
O6 U1 O14 137.45(16) . 7_565
O14 U1 O14 67.2(2) . 7_565
O4 U1 K4 47.76(9) . 7_565
O10 U1 K4 131.23(9) . 7_565
O7 U1 K4 78.08(12) 7_565 7_565
O7 U1 K4 131.77(13) . 7_565
O6 U1 K4 51.62(12) 7_565 7_565
O6 U1 K4 135.55(13) . 7_565
O14 U1 K4 98.83(12) . 7_565
O14 U1 K4 52.58(13) 7_565 7_565
O4 U1 K4 47.76(9) . .
O10 U1 K4 131.23(9) . .
O7 U1 K4 131.77(13) 7_565 .
O7 U1 K4 78.08(12) . .
O6 U1 K4 135.55(13) 7_565 .
O6 U1 K4 51.62(12) . .
O14 U1 K4 52.58(13) . .
O14 U1 K4 98.83(12) 7_565 .
K4 U1 K4 86.89(6) 7_565 .
O4 U1 K1 144.8(2) . .
O10 U1 K1 37.8(2) . .
O7 U1 K1 62.15(13) 7_565 .
O7 U1 K1 62.15(12) . .
O6 U1 K1 83.41(12) 7_565 .
O6 U1 K1 83.41(12) . .
O14 U1 K1 118.59(12) . .
O14 U1 K1 118.59(12) 7_565 .
K4 U1 K1 135.02(3) 7_565 .
K4 U1 K1 135.02(3) . .
O4 U1 K4 129.60(12) . 6_556
O10 U1 K4 49.04(11) . 6_556
O7 U1 K4 135.54(13) 7_565 6_556
O7 U1 K4 83.47(12) . 6_556
O6 U1 K4 138.52(13) 7_565 6_556
O6 U1 K4 58.92(12) . 6_556
O14 U1 K4 45.25(12) . 6_556
O14 U1 K4 91.01(12) 7_565 6_556
K4 U1 K4 139.845(17) 7_565 6_556
K4 U1 K4 82.40(3) . 6_556
K1 U1 K4 73.49(4) . 6_556
O1 U2 O12 177.1(2) . .
O1 U2 O6 88.3(2) . .
O12 U2 O6 89.9(2) . .
O1 U2 O3 90.4(2) . .
O12 U2 O3 92.3(2) . .
O6 U2 O3 148.80(16) . .
O1 U2 O17 93.8(2) . .
O12 U2 O17 89.0(2) . .
O6 U2 O17 112.07(16) . .
O3 U2 O17 36.94(16) . .
O1 U2 O7 90.4(2) . .
O12 U2 O7 89.6(2) . .
O6 U2 O7 36.57(16) . .
O3 U2 O7 112.30(16) . .
O17 U2 O7 75.50(16) . .
O1 U2 O19 92.6(2) . .
O12 U2 O19 87.2(2) . .
O6 U2 O19 138.74(17) . .
O3 U2 O19 72.46(17) . .
O17 U2 O19 109.03(17) . .
O7 U2 O19 174.37(17) . .
O1 U2 O9 90.1(2) . .
O12 U2 O9 87.1(2) . .
O6 U2 O9 73.04(17) . .
O3 U2 O9 138.15(17) . .
O17 U2 O9 173.61(18) . .
O7 U2 O9 109.54(17) . .
O19 U2 O9 65.71(18) . .
O1 U2 K1 142.21(17) . .
O12 U2 K1 39.65(16) . .
O6 U2 K1 81.55(12) . .
O3 U2 K1 80.49(12) . .
O17 U2 K1 57.76(12) . .
O7 U2 K1 60.48(12) . .
O19 U2 K1 118.70(13) . .
O9 U2 K1 120.76(14) . .
O1 U2 K4 131.17(17) . 6_556
O12 U2 K4 45.92(16) . 6_556
O6 U2 K4 59.94(12) . 6_556
O3 U2 K4 136.20(13) . 6_556
O17 U2 K4 130.84(12) . 6_556
O7 U2 K4 84.30(12) . 6_556
O19 U2 K4 90.15(13) . 6_556
O9 U2 K4 47.65(13) . 6_556
K1 U2 K4 73.22(4) . 6_556
O1 U2 K2 140.57(16) . .
O12 U2 K2 40.11(16) . .
O6 U2 K2 126.91(12) . .
O3 U2 K2 68.62(13) . .
O17 U2 K2 88.60(12) . .
O7 U2 K2 128.00(12) . .
O19 U2 K2 50.05(13) . .
O9 U2 K2 85.16(13) . .
K1 U2 K2 69.07(4) . .
K4 U2 K2 69.48(4) 6_556 .
O1 U2 K5 58.92(17) . .
O12 U2 K5 123.97(16) . .
O6 U2 K5 111.50(12) . .
O3 U2 K5 43.98(13) . .
O17 U2 K5 35.15(12) . .
O7 U2 K5 81.62(12) . .
O19 U2 K5 104.00(13) . .
O9 U2 K5 147.77(14) . .
K1 U2 K5 91.24(4) . .
K4 U2 K5 162.83(4) 6_556 .
K2 U2 K5 112.30(4) . .
O16 U3 O5 178.8(2) . .
O16 U3 O3 90.3(2) . .
O5 U3 O3 90.5(2) . .
O16 U3 O20 90.2(2) . .
O5 U3 O20 88.7(2) . .
O3 U3 O20 112.3(2) . .
O16 U3 O2 89.2(2) . .
O5 U3 O2 89.6(2) . .
O3 U3 O2 149.5(2) . .
O20 U3 O2 37.2(2) . .
O16 U3 O17 89.9(2) . .
O5 U3 O17 90.2(2) . .
O3 U3 O17 36.93(16) . .
O20 U3 O17 75.3(2) . .
O2 U3 O17 112.5(2) . .
O16 U3 O13 92.1(2) . .
O5 U3 O13 87.8(2) . .
O3 U3 O13 137.23(17) . .
O20 U3 O13 110.4(2) . .
O2 U3 O13 73.3(2) . .
O17 U3 O13 173.86(16) . .
O16 U3 O8 91.32(19) . .
O5 U3 O8 89.8(2) . .
O3 U3 O8 71.17(17) . .
O20 U3 O8 176.3(2) . .
O2 U3 O8 139.4(2) . .
O17 U3 O8 108.09(16) . .
O13 U3 O8 66.09(16) . .
O16 U3 K1 136.18(16) . .
O5 U3 K1 43.09(16) . .
O3 U3 K1 84.41(12) . .
O20 U3 K1 52.98(18) . .
O2 U3 K1 75.03(16) . .
O17 U3 K1 60.94(12) . .
O13 U3 K1 120.43(13) . .
O8 U3 K1 127.06(12) . .
O16 U3 K5 44.84(16) . .
O5 U3 K5 135.42(16) . .
O3 U3 K5 53.59(13) . .
O20 U3 K5 83.26(18) . .
O2 U3 K5 108.34(19) . .
O17 U3 K5 45.30(12) . .
O13 U3 K5 135.95(13) . .
O8 U3 K5 100.21(12) . .
K1 U3 K5 101.51(5) . .
O16 U3 K6 43.64(16) . .
O5 U3 K6 135.14(16) . .
O3 U3 K6 119.34(14) . .
O20 U3 K6 50.55(18) . .
O2 U3 K6 47.34(19) . .
O17 U3 K6 95.33(13) . .
O13 U3 K6 90.15(14) . .
O8 U3 K6 129.59(12) . .
K1 U3 K6 103.35(5) . .
K5 U3 K6 66.04(6) . .
O16 U3 K3 148.00(16) . .
O5 U3 K3 31.10(16) . .
O3 U3 K3 121.59(13) . .
O20 U3 K3 76.62(18) . .
O2 U3 K3 62.67(19) . .
O17 U3 K3 113.93(12) . .
O13 U3 K3 66.47(13) . .
O8 U3 K3 100.38(12) . .
K1 U3 K3 54.29(5) . .
K5 U3 K3 154.98(4) . .
K6 U3 K3 109.98(4) . .
O10 K1 O5 137.04(11) . .
O10 K1 O5 137.04(11) . 7_565
O5 K1 O5 83.0(2) . 7_565
O10 K1 O12 69.92(11) . 7_565
O5 K1 O12 150.15(16) . 7_565
O5 K1 O12 67.91(14) 7_565 7_565
O10 K1 O12 69.92(11) . .
O5 K1 O12 67.91(14) . .
O5 K1 O12 150.15(16) 7_565 .
O12 K1 O12 139.6(2) 7_565 .
O10 K1 O20 143.0(2) . .
O5 K1 O20 60.78(14) . .
O5 K1 O20 60.78(14) 7_565 .
O12 K1 O20 107.19(11) 7_565 .
O12 K1 O20 107.19(11) . .
O10 K1 O21 95.05(18) . 6_556
O5 K1 O21 60.33(14) . 6_556
O5 K1 O21 94.55(16) 7_565 6_556
O12 K1 O21 113.90(15) 7_565 6_556
O12 K1 O21 65.89(15) . 6_556
O20 K1 O21 118.00(17) . 6_556
O10 K1 O21 95.05(18) . 4_455
O5 K1 O21 94.55(16) . 4_455
O5 K1 O21 60.33(14) 7_565 4_455
O12 K1 O21 65.89(14) 7_565 4_455
O12 K1 O21 113.90(15) . 4_455
O20 K1 O21 118.00(17) . 4_455
O21 K1 O21 51.38(19) 6_556 4_455
O10 K1 O17 103.95(15) . 7_565
O5 K1 O17 113.42(15) . 7_565
O5 K1 O17 57.50(13) 7_565 7_565
O12 K1 O17 56.25(13) 7_565 7_565
O12 K1 O17 140.23(15) . 7_565
O20 K1 O17 53.58(11) . 7_565
O21 K1 O17 151.92(14) 6_556 7_565
O21 K1 O17 105.70(12) 4_455 7_565
O10 K1 O17 103.95(14) . .
O5 K1 O17 57.50(13) . .
O5 K1 O17 113.42(15) 7_565 .
O12 K1 O17 140.23(15) 7_565 .
O12 K1 O17 56.25(13) . .
O20 K1 O17 53.58(11) . .
O21 K1 O17 105.70(13) 6_556 .
O21 K1 O17 151.92(15) 4_455 .
O17 K1 O17 89.74(17) 7_565 .
O10 K1 C3 76.9(2) . 6_556
O5 K1 C3 81.99(17) . 6_556
O5 K1 C3 99.68(17) 7_565 6_556
O12 K1 C3 96.11(17) 7_565 6_556
O12 K1 C3 70.78(16) . 6_556
O20 K1 C3 138.6(2) . 6_556
O21 K1 C3 21.71(15) 6_556 6_556
O21 K1 C3 43.30(16) 4_455 6_556
O17 K1 C3 148.08(15) 7_565 6_556
O17 K1 C3 121.41(15) . 6_556
O10 K1 C3 76.9(2) . 4_455
O5 K1 C3 99.68(17) . 4_455
O5 K1 C3 81.99(17) 7_565 4_455
O12 K1 C3 70.78(16) 7_565 4_455
O12 K1 C3 96.11(17) . 4_455
O20 K1 C3 138.6(2) . 4_455
O21 K1 C3 43.30(16) 6_556 4_455
O21 K1 C3 21.71(15) 4_455 4_455
O17 K1 C3 121.41(15) 7_565 4_455
O17 K1 C3 148.08(15) . 4_455
C3 K1 C3 26.8(2) 6_556 4_455
O21 K2 O15 94.40(17) 6_556 .
O21 K2 O11 153.26(18) 6_556 .
O15 K2 O11 61.12(16) . .
O21 K2 O12 71.78(17) 6_556 .
O15 K2 O12 141.57(17) . .
O11 K2 O12 133.92(17) . .
O21 K2 O26 83.71(19) 6_556 1_455
O15 K2 O26 75.93(18) . 1_455
O11 K2 O26 80.07(18) . 1_455
O12 K2 O26 134.71(17) . 1_455
O21 K2 O30 90.3(2) 6_556 6_556
O15 K2 O30 142.08(19) . 6_556
O11 K2 O30 102.7(2) . 6_556
O12 K2 O30 75.27(18) . 6_556
O26 K2 O30 67.2(2) 1_455 6_556
O21 K2 O5 62.98(15) 6_556 .
O15 K2 O5 77.46(15) . .
O11 K2 O5 116.59(16) . .
O12 K2 O5 64.25(14) . .
O26 K2 O5 135.05(18) 1_455 .
O30 K2 O5 136.4(2) 6_556 .
O21 K2 O19 131.10(17) 6_556 .
O15 K2 O19 125.24(16) . .
O11 K2 O19 75.28(15) . .
O12 K2 O19 59.40(14) . .
O26 K2 O19 129.00(19) 1_455 .
O30 K2 O19 75.6(2) 6_556 .
O5 K2 O19 95.94(15) . .
O21 K2 C1 134.44(19) 6_556 .
O15 K2 C1 43.84(17) . .
O11 K2 C1 18.86(16) . .
O12 K2 C1 150.42(17) . .
O26 K2 C1 70.69(18) 1_455 .
O30 K2 C1 112.0(2) 6_556 .
O5 K2 C1 111.14(17) . .
O19 K2 C1 93.67(16) . .
O21 K2 C2 110.45(18) 6_556 .
O15 K2 C2 18.19(16) . .
O11 K2 C2 43.81(16) . .
O12 K2 C2 153.62(17) . .
O26 K2 C2 70.54(18) 1_455 .
O30 K2 C2 130.0(2) 6_556 .
O5 K2 C2 92.70(16) . .
O19 K2 C2 114.36(16) . .
C1 K2 C2 25.82(17) . .
O21 K2 U2 95.07(14) 6_556 .
O15 K2 U2 136.08(13) . .
O11 K2 U2 109.94(13) . .
O12 K2 U2 24.10(10) . .
O26 K2 U2 147.78(15) 1_455 .
O30 K2 U2 80.61(14) 6_556 .
O5 K2 U2 69.20(10) . .
O19 K2 U2 37.03(10) . .
C1 K2 U2 126.49(14) . .
C2 K2 U2 137.88(13) . .
O21 K2 K5 148.59(14) 6_556 5_656
O15 K2 K5 84.13(12) . 5_656
O11 K2 K5 46.53(12) . 5_656
O12 K2 K5 89.99(11) . 5_656
O26 K2 K5 125.74(15) 1_455 5_656
O30 K2 K5 110.0(2) 6_556 5_656
O5 K2 K5 86.23(10) . 5_656
O19 K2 K5 41.12(10) . 5_656
C1 K2 K5 60.45(13) . 5_656
C2 K2 K5 75.07(12) . 5_656
U2 K2 K5 66.34(4) . 5_656
O18 K3 O18 81.5(2) . 7_565
O18 K3 O21 85.39(18) . 6_556
O18 K3 O21 124.11(19) 7_565 6_556
O18 K3 O21 124.11(19) . 4_455
O18 K3 O21 85.39(18) 7_565 4_455
O21 K3 O21 58.8(2) 6_556 4_455
O18 K3 O5 171.47(18) . 7_565
O18 K3 O5 98.51(16) 7_565 7_565
O21 K3 O5 101.45(17) 6_556 7_565
O21 K3 O5 64.28(16) 4_455 7_565
O18 K3 O5 98.51(15) . .
O18 K3 O5 171.47(18) 7_565 .
O21 K3 O5 64.28(15) 6_556 .
O21 K3 O5 101.45(17) 4_455 .
O5 K3 O5 80.2(2) 7_565 .
O18 K3 O24 81.05(18) . .
O18 K3 O24 81.05(18) 7_565 .
O21 K3 O24 149.23(12) 6_556 .
O21 K3 O24 149.23(12) 4_455 .
O5 K3 O24 90.52(17) 7_565 .
O5 K3 O24 90.52(17) . .
O18 K3 K1 136.12(13) . .
O18 K3 K1 136.12(13) 7_565 .
O21 K3 K1 56.57(14) 6_556 .
O21 K3 K1 56.57(14) 4_455 .
O5 K3 K1 48.02(11) 7_565 .
O5 K3 K1 48.02(11) . .
O24 K3 K1 119.72(19) . .
O18 K3 U3 152.45(14) . 7_565
O18 K3 U3 102.04(12) 7_565 7_565
O21 K3 U3 113.28(14) 6_556 7_565
O21 K3 U3 83.42(12) 4_455 7_565
O5 K3 U3 19.16(10) 7_565 7_565
O5 K3 U3 73.98(11) . 7_565
O24 K3 U3 72.69(15) . 7_565
K1 K3 U3 56.74(4) . 7_565
O18 K3 U3 102.04(12) . .
O18 K3 U3 152.45(14) 7_565 .
O21 K3 U3 83.42(12) 6_556 .
O21 K3 U3 113.28(14) 4_455 .
O5 K3 U3 73.98(11) 7_565 .
O5 K3 U3 19.16(10) . .
O24 K3 U3 72.69(15) . .
K1 K3 U3 56.74(4) . .
U3 K3 U3 62.55(3) 7_565 .
O18 K3 K2 70.13(12) . .
O18 K3 K2 144.37(14) 7_565 .
O21 K3 K2 35.17(11) 6_556 .
O21 K3 K2 92.82(12) 4_455 .
O5 K3 K2 112.72(12) 7_565 .
O5 K3 K2 41.35(10) . .
O24 K3 K2 114.08(6) . .
K1 K3 K2 66.11(4) . .
U3 K3 K2 113.11(5) 7_565 .
U3 K3 K2 58.41(3) . .
O18 K3 K2 144.37(14) . 7_565
O18 K3 K2 70.13(12) 7_565 7_565
O21 K3 K2 92.82(12) 6_556 7_565
O21 K3 K2 35.17(11) 4_455 7_565
O5 K3 K2 41.35(10) 7_565 7_565
O5 K3 K2 112.72(12) . 7_565
O24 K3 K2 114.08(6) . 7_565
K1 K3 K2 66.11(4) . 7_565
U3 K3 K2 58.41(3) 7_565 7_565
U3 K3 K2 113.11(5) . 7_565
K2 K3 K2 123.93(7) . 7_565
O26 K4 O30 79.2(2) . .
O26 K4 O14 92.67(17) . 6_656
O30 K4 O14 160.9(2) . 6_656
O26 K4 O4 111.2(2) . .
O30 K4 O4 125.3(2) . .
O14 K4 O4 73.74(17) 6_656 .
O26 K4 O9 78.80(18) . 6_656
O30 K4 O9 72.5(2) . 6_656
O14 K4 O9 89.07(15) 6_656 6_656
O4 K4 O9 160.12(18) . 6_656
O26 K4 O6 74.58(17) . .
O30 K4 O6 74.48(18) . .
O14 K4 O6 120.30(15) 6_656 .
O4 K4 O6 59.03(16) . .
O9 K4 O6 140.66(15) 6_656 .
O26 K4 O12 135.74(18) . 6_656
O30 K4 O12 74.63(18) . 6_656
O14 K4 O12 100.60(15) 6_656 6_656
O4 K4 O12 112.99(17) . 6_656
O9 K4 O12 59.62(14) 6_656 6_656
O6 K4 O12 129.25(15) . 6_656
O26 K4 O14 124.74(17) . .
O30 K4 O14 69.5(2) . .
O14 K4 O14 128.33(18) 6_656 .
O4 K4 O14 60.76(17) . .
O9 K4 O14 128.56(15) 6_656 .
O6 K4 O14 54.07(13) . .
O12 K4 O14 77.68(14) 6_656 .
O26 K4 O10 150.7(2) . 6_656
O30 K4 O10 129.5(2) . 6_656
O14 K4 O10 58.36(16) 6_656 6_656
O4 K4 O10 59.91(16) . 6_656
O9 K4 O10 102.73(15) 6_656 6_656
O6 K4 O10 114.66(15) . 6_656
O12 K4 O10 61.53(15) 6_656 6_656
O14 K4 O10 77.52(16) . 6_656
O26 K4 C3 84.94(19) . 6_656
O30 K4 C3 164.0(2) . 6_656
O14 K4 C3 20.93(15) 6_656 6_656
O4 K4 C3 59.19(18) . 6_656
O9 K4 C3 106.54(17) 6_656 6_656
O6 K4 C3 99.44(16) . 6_656
O12 K4 C3 119.19(17) 6_656 6_656
O14 K4 C3 119.36(16) . 6_656
O10 K4 C3 66.46(18) 6_656 6_656
O26 K4 U1 107.76(15) . .
O30 K4 U1 98.2(2) . .
O14 K4 U1 100.73(11) 6_656 .
O4 K4 U1 27.13(13) . .
O9 K4 U1 167.75(12) 6_656 .
O6 K4 U1 37.90(9) . .
O12 K4 U1 110.80(11) 6_656 .
O14 K4 U1 39.21(9) . .
O10 K4 U1 76.77(11) 6_656 .
C3 K4 U1 84.62(12) 6_656 .
O26 K4 U2 116.56(16) . 6_656
O30 K4 U2 82.18(15) . 6_656
O14 K4 U2 86.17(11) 6_656 6_656
O4 K4 U2 128.64(13) . 6_656
O9 K4 U2 37.79(10) 6_656 6_656
O6 K4 U2 151.85(11) . 6_656
O12 K4 U2 25.50(10) 6_656 6_656
O14 K4 U2 103.12(10) . 6_656
O10 K4 U2 69.22(11) 6_656 6_656
C3 K4 U2 107.03(13) 6_656 6_656
U1 K4 U2 134.78(5) . 6_656
O19 K5 O8 94.83(16) 5_656 5_656
O19 K5 O17 126.46(17) 5_656 .
O8 K5 O17 103.57(15) 5_656 .
O19 K5 O18 163.28(17) 5_656 1_655
O8 K5 O18 84.80(15) 5_656 1_655
O17 K5 O18 69.50(15) . 1_655
O19 K5 O16 69.00(15) 5_656 .
O8 K5 O16 132.66(16) 5_656 .
O17 K5 O16 61.54(14) . .
O18 K5 O16 122.85(15) 1_655 .
O19 K5 O11 75.33(15) 5_656 5_656
O8 K5 O11 74.69(15) 5_656 5_656
O17 K5 O11 157.97(16) . 5_656
O18 K5 O11 88.51(16) 1_655 5_656
O16 K5 O11 135.62(15) . 5_656
O19 K5 O27 111.0(3) 5_656 .
O8 K5 O27 146.6(2) 5_656 .
O17 K5 O27 78.2(2) . .
O18 K5 O27 64.3(2) 1_655 .
O16 K5 O27 78.1(2) . .
O11 K5 O27 91.3(2) 5_656 .
O19 K5 O3 56.08(15) 5_656 5_656
O8 K5 O3 54.88(14) 5_656 5_656
O17 K5 O3 95.70(14) . 5_656
O18 K5 O3 133.26(15) 1_655 5_656
O16 K5 O3 80.77(14) . 5_656
O11 K5 O3 100.65(14) 5_656 5_656
O27 K5 O3 158.4(2) . 5_656
O19 K5 O3 105.93(15) 5_656 .
O8 K5 O3 88.11(14) 5_656 .
O17 K5 O3 27.98(12) . .
O18 K5 O3 90.78(15) 1_655 .
O16 K5 O3 57.33(13) . .
O11 K5 O3 162.78(14) 5_656 .
O27 K5 O3 103.8(2) . .
O3 K5 O3 67.76(15) 5_656 .
O19 K5 O22 41.50(16) 5_656 5_656
O8 K5 O22 129.40(18) 5_656 5_656
O17 K5 O22 122.03(19) . 5_656
O18 K5 O22 128.87(17) 1_655 5_656
O16 K5 O22 65.23(18) . 5_656
O11 K5 O22 70.63(18) 5_656 5_656
O27 K5 O22 70.0(2) . 5_656
O3 K5 O22 96.98(15) 5_656 5_656
O3 K5 O22 122.01(18) . 5_656
O19 K5 C4 20.65(17) 5_656 5_656
O8 K5 C4 113.47(18) 5_656 5_656
O17 K5 C4 125.10(19) . 5_656
O18 K5 C4 149.00(19) 1_655 5_656
O16 K5 C4 63.56(19) . 5_656
O11 K5 C4 73.69(19) 5_656 5_656
O27 K5 C4 90.4(3) . 5_656
O3 K5 C4 76.01(17) 5_656 5_656
O3 K5 C4 113.66(18) . 5_656
O22 K5 C4 21.02(17) 5_656 5_656
O19 K5 C2 109.24(17) 5_656 1_655
O8 K5 C2 19.17(15) 5_656 1_655
O17 K5 C2 103.09(16) . 1_655
O18 K5 C2 67.31(16) 1_655 1_655
O16 K5 C2 149.09(17) . 1_655
O11 K5 C2 67.92(16) 5_656 1_655
O27 K5 C2 127.4(2) . 1_655
O3 K5 C2 74.04(16) 5_656 1_655
O3 K5 C2 95.99(16) . 1_655
O22 K5 C2 134.8(2) 5_656 1_655
C4 K5 C2 124.90(19) 5_656 1_655
O27 K6 O22 80.0(2) . 3_656
O27 K6 O22 80.0(2) . 5_656
O22 K6 O22 97.8(3) 3_656 5_656
O27 K6 O2 91.8(3) . .
O22 K6 O2 129.70(16) 3_656 .
O22 K6 O2 129.70(16) 5_656 .
O27 K6 O16 81.77(18) . .
O22 K6 O16 159.9(2) 3_656 .
O22 K6 O16 70.76(18) 5_656 .
O2 K6 O16 58.95(12) . .
O27 K6 O16 81.77(17) . 7_565
O22 K6 O16 70.76(17) 3_656 7_565
O22 K6 O16 159.9(2) 5_656 7_565
O2 K6 O16 58.95(12) . 7_565
O16 K6 O16 114.7(2) . 7_565
O27 K6 O28 148.1(2) . 7_565
O22 K6 O28 85.3(2) 3_656 7_565
O22 K6 O28 130.3(3) 5_656 7_565
O2 K6 O28 76.2(2) . 7_565
O16 K6 O28 114.8(2) . 7_565
O16 K6 O28 66.7(2) 7_565 7_565
O27 K6 O28 148.1(2) . .
O22 K6 O28 130.3(3) 3_656 .
O22 K6 O28 85.3(2) 5_656 .
O2 K6 O28 76.2(2) . .
O16 K6 O28 66.7(2) . .
O16 K6 O28 114.8(2) 7_565 .
O28 K6 O28 57.9(3) 7_565 .
O27 K6 O20 63.3(3) . .
O22 K6 O20 119.20(19) 3_656 .
O22 K6 O20 119.20(19) 5_656 .
O2 K6 O20 28.47(19) . .
O16 K6 O20 58.04(11) . .
O16 K6 O20 58.04(11) 7_565 .
O28 K6 O20 101.1(2) 7_565 .
O28 K6 O20 101.1(2) . .
O27 K6 O25 53.2(3) . 5_656
O22 K6 O25 52.26(17) 3_656 5_656
O22 K6 O25 52.26(17) 5_656 5_656
O2 K6 O25 145.0(3) . 5_656
O16 K6 O25 109.34(16) . 5_656
O16 K6 O25 109.34(17) 7_565 5_656
O28 K6 O25 132.7(3) 7_565 5_656
O28 K6 O25 132.7(3) . 5_656
O20 K6 O25 116.5(3) . 5_656
O27 K6 U3 79.8(2) . .
O22 K6 U3 154.1(2) 3_656 .
O22 K6 U3 94.43(15) 5_656 .
O2 K6 U3 35.57(6) . .
O16 K6 U3 24.37(10) . .
O16 K6 U3 90.43(13) 7_565 .
O28 K6 U3 103.9(2) 7_565 .
O28 K6 U3 73.27(18) . .
O20 K6 U3 35.78(6) . .
O25 K6 U3 123.42(19) 5_656 .
O27 K6 U3 79.8(2) . 7_565
O22 K6 U3 94.43(15) 3_656 7_565
O22 K6 U3 154.11(19) 5_656 7_565
O2 K6 U3 35.57(6) . 7_565
O16 K6 U3 90.43(13) . 7_565
O16 K6 U3 24.37(10) 7_565 7_565
O28 K6 U3 73.27(18) 7_565 7_565
O28 K6 U3 103.9(2) . 7_565
O20 K6 U3 35.78(6) . 7_565
O25 K6 U3 123.42(19) 5_656 7_565
U3 K6 U3 66.12(6) . 7_565
O23 K7 O28 82.6(5) 6_556 2_554
O23 K7 O29 78.4(5) 6_556 .
O28 K7 O29 153.9(4) 2_554 .
O23 K7 O23A 114.1(5) 6_556 .
O28 K7 O23A 81.0(3) 2_554 .
O29 K7 O23A 123.1(4) . .
O23 K7 O28A 63.9(5) 6_556 2_554
O28 K7 O28A 28.4(3) 2_554 2_554
O29 K7 O28A 142.1(4) . 2_554
O23A K7 O28A 72.6(3) . 2_554
O23 K7 O22 129.5(5) 6_556 .
O28 K7 O22 132.8(3) 2_554 .
O29 K7 O22 73.3(3) . .
O23A K7 O22 55.9(3) . .
O28A K7 O22 127.9(3) 2_554 .
O23 K7 O23A 10.7(5) 6_556 6_556
O28 K7 O23A 93.3(3) 2_554 6_556
O29 K7 O23A 68.4(3) . 6_556
O23A K7 O23A 115.5(4) . 6_556
O28A K7 O23A 73.7(3) 2_554 6_556
O22 K7 O23A 120.6(3) . 6_556
O23 K7 K7 119.2(4) 6_556 7
O28 K7 K7 86.6(2) 2_554 7
O29 K7 K7 87.2(2) . 7
O23A K7 K7 122.9(3) . 7
O28A K7 K7 114.1(2) 2_554 7
O22 K7 K7 100.38(17) . 7
O23A K7 K7 120.7(2) 6_556 7
O23 K7 O23 126.5(6) 6_556 .
O28 K7 O23 85.8(4) 2_554 .
O29 K7 O23 119.9(4) . .
O23A K7 O23 12.6(3) . .
O28A K7 O23 82.3(4) 2_554 .
O22 K7 O23 48.1(4) . .
O23A K7 O23 127.2(4) 6_556 .
K7 K7 O23 112.0(4) 7 .
O23 K7 O25 125.7(5) 6_556 .
O28 K7 O25 144.2(3) 2_554 .
O29 K7 O25 47.7(3) . .
O23A K7 O25 102.1(3) . .
O28A K7 O25 170.3(4) 2_554 .
O22 K7 O25 48.7(2) . .
O23A K7 O25 116.0(3) 6_556 .
K7 K7 O25 61.45(14) 7 .
O23 K7 O25 91.4(4) . .
O23 K7 K6 65.4(5) 6_556 2_554
O28 K7 K6 38.6(2) 2_554 2_554
O29 K7 K6 116.0(3) . 2_554
O23A K7 K6 119.5(2) . 2_554
O28A K7 K6 52.5(2) 2_554 2_554
O22 K7 K6 164.9(3) . 2_554
O23A K7 K6 74.5(2) 6_556 2_554
K7 K7 K6 69.42(8) 7 2_554
O23 K7 K6 124.1(4) . 2_554
O25 K7 K6 127.66(19) . 2_554
O20 O2 U3 71.36(17) . 7_565
O20 O2 U3 71.36(17) . .
U3 O2 U3 137.1(3) 7_565 .
O20 O2 K6 80.6(4) . .
U3 O2 K6 97.10(19) 7_565 .
U3 O2 K6 97.10(19) . .
O17 O3 U3 72.8(3) . .
O17 O3 U2 71.8(3) . .
U3 O3 U2 128.9(2) . .
O17 O3 K5 174.5(4) . 5_656
U3 O3 K5 110.87(18) . 5_656
U2 O3 K5 107.62(17) . 5_656
O17 O3 K5 63.2(3) . .
U3 O3 K5 90.12(15) . .
U2 O3 K5 105.13(18) . .
K5 O3 K5 112.24(15) 5_656 .
U1 O4 K4 105.12(17) . 7_565
U1 O4 K4 105.12(17) . .
K4 O4 K4 127.5(3) 7_565 .
U3 O5 K1 110.4(2) . .
U3 O5 K3 129.7(2) . .
K1 O5 K3 82.09(14) . .
U3 O5 K2 122.4(2) . .
K1 O5 K2 102.51(16) . .
K3 O5 K2 99.95(16) . .
O7 O6 U1 71.5(3) . .
O7 O6 U2 72.6(3) . .
U1 O6 U2 129.3(2) . .
O7 O6 K4 126.0(3) . .
U1 O6 K4 90.48(15) . .
U2 O6 K4 139.94(19) . .
O6 O7 U1 71.6(3) . .
O6 O7 U2 70.8(3) . .
U1 O7 U2 128.2(2) . .
C2 O8 U3 122.2(4) 5_556 .
C2 O8 K5 114.7(4) 5_556 5_656
U3 O8 K5 122.6(2) . 5_656
C5 O9 U2 121.6(5) . .
C5 O9 K4 115.5(6) . 6_556
U2 O9 K4 94.56(17) . 6_556
U1 O10 K1 117.9(3) . .
U1 O10 K4 105.37(18) . 6_556
K1 O10 K4 107.82(16) . 6_556
U1 O10 K4 105.37(18) . 4_455
K1 O10 K4 107.82(16) . 4_455
K4 O10 K4 112.7(2) 6_556 4_455
C1 O11 K2 114.6(5) . .
C1 O11 K5 126.4(5) . 5_656
K2 O11 K5 92.39(16) . 5_656
U2 O12 K1 116.2(2) . .
U2 O12 K2 115.8(2) . .
K1 O12 K2 105.26(17) . .
U2 O12 K4 108.6(2) . 6_556
K1 O12 K4 108.52(16) . 6_556
K2 O12 K4 101.31(16) . 6_556
C1 O13 U3 122.6(5) 5_556 .
C3 O14 U1 120.9(4) . .
C3 O14 K4 105.9(4) . 6_556
U1 O14 K4 98.37(16) . 6_556
C3 O14 K4 119.8(4) . .
U1 O14 K4 88.21(16) . .
K4 O14 K4 121.50(17) 6_556 .
C2 O15 K2 118.7(5) . .
U3 O16 K5 110.0(2) . .
U3 O16 K6 112.0(2) . .
K5 O16 K6 93.67(16) . .
O3 O17 U2 71.2(3) . .
O3 O17 U3 70.3(3) . .
U2 O17 U3 126.8(2) . .
O3 O17 K5 88.9(3) . .
U2 O17 K5 116.26(19) . .
U3 O17 K5 98.25(17) . .
O3 O17 K1 117.5(3) . .
U2 O17 K1 85.73(15) . .
U3 O17 K1 80.87(14) . .
K5 O17 K1 150.89(17) . .
K3 O18 K5 134.2(2) . 1_455
C4 O19 U2 121.2(5) . .
C4 O19 K5 110.1(5) . 5_656
U2 O19 K5 120.1(2) . 5_656
C4 O19 K2 114.4(5) . .
U2 O19 K2 92.92(17) . .
K5 O19 K2 92.25(16) 5_656 .
O2 O20 U3 71.43(18) . 7_565
O2 O20 U3 71.43(18) . .
U3 O20 U3 137.2(3) 7_565 .
O2 O20 K1 115.2(5) . .
U3 O20 K1 88.55(19) 7_565 .
U3 O20 K1 88.55(19) . .
O2 O20 K6 70.9(4) . .
U3 O20 K6 93.66(18) 7_565 .
U3 O20 K6 93.66(18) . .
K1 O20 K6 173.9(3) . .
C3 O21 K2 129.8(5) . 6_656
C3 O21 K3 121.4(5) . 6_656
K2 O21 K3 108.54(18) 6_656 6_656
C3 O21 K1 88.2(4) . 6_656
K2 O21 K1 99.43(18) 6_656 6_656
K3 O21 K1 75.96(15) 6_656 6_656
C4 O22 K6 126.5(7) . 5_656
C4 O22 K7 104.3(7) . .
K6 O22 K7 116.7(3) 5_656 .
C4 O22 K5 82.0(6) . 5_656
K6 O22 K5 86.9(2) 5_656 5_656
K7 O22 K5 140.2(3) . 5_656
O23A O23 C5 72.0(17) . .
O23A O23 K7 132.0(19) . 6_656
C5 O23 K7 143.7(14) . 6_656
O23A O23 K7 54.9(15) . .
C5 O23 K7 94.1(11) . .
K7 O23 K7 121.7(6) 6_656 .
O23 O23A C5 71.7(17) . .
O23 O23A K7 112.5(17) . .
C5 O23A K7 113.7(7) . .
O23 O23A K7 37.3(16) . 6_656
C5 O23A K7 103.8(9) . 6_656
K7 O23A K7 115.8(4) . 6_656
K6 O25 K7 101.6(3) 5_656 7
K6 O25 K7 101.6(3) 5_656 .
K7 O25 K7 57.1(3) 7 .
K4 O26 K2 109.8(2) . 1_655
K6 O27 K5 92.0(2) . 7_565
K6 O27 K5 92.0(2) . .
K5 O27 K5 171.2(4) 7_565 .
O28A O28 K7 88.6(6) . 2
O28A O28 K6 105.2(6) . .
K7 O28 K6 107.7(3) 2 .
O28 O28A K7 63.0(5) . 2
K4 O30 K2 103.3(3) . 6_656
O11 C1 O13 125.5(7) . 5_556
O11 C1 C2 121.5(7) . .
O13 C1 C2 113.0(6) 5_556 .
O11 C1 K2 46.5(4) . .
O13 C1 K2 158.6(5) 5_556 .
C2 C1 K2 78.7(4) . .
O15 C2 O8 126.8(7) . 5_556
O15 C2 C1 117.9(7) . .
O8 C2 C1 115.3(6) 5_556 .
O15 C2 K2 43.1(4) . .
O8 C2 K2 166.3(5) 5_556 .
C1 C2 K2 75.5(4) . .
O15 C2 K5 80.7(4) . 1_455
O8 C2 K5 46.1(3) 5_556 1_455
C1 C2 K5 161.4(5) . 1_455
K2 C2 K5 122.9(2) . 1_455
O21 C3 O14 126.2(7) . .
O21 C3 C3 118.4(4) . 7_565
O14 C3 C3 115.5(4) . 7_565
O21 C3 K1 70.1(4) . 6_656
O14 C3 K1 123.9(5) . 6_656
C3 C3 K1 76.58(12) 7_565 6_656
O21 C3 K4 96.5(5) . 6_556
O14 C3 K4 53.1(4) . 6_556
C3 C3 K4 122.06(12) 7_565 6_556
K1 C3 K4 161.2(2) 6_656 6_556
O22 C4 O19 125.4(9) . .
O22 C4 C5 119.5(9) . .
O19 C4 C5 115.0(7) . .
O22 C4 K5 77.0(6) . 5_656
O19 C4 K5 49.2(4) . 5_656
C5 C4 K5 161.5(6) . 5_656
O23 C5 O23A 36.3(9) . .
O23 C5 O9 127.9(12) . .
O23A C5 O9 124.1(9) . .
O23 C5 C4 111.0(11) . .
O23A C5 C4 121.6(9) . .
O9 C5 C4 113.4(8) . .

loop_
_geom_bond_atom_site_label_1
_geom_bond_atom_site_label_2
_geom_bond_distance
_geom_bond_site_symmetry_2
U1 O4 1.796(7) .
U1 O10 1.797(7) .
U1 O7 2.335(5) 7_565
U1 O7 2.335(5) .
U1 O6 2.336(5) 7_565
U1 O6 2.336(5) .
U1 O14 2.405(5) .
U1 O14 2.405(5) 7_565
U2 O1 1.778(5) .
U2 O12 1.798(5) .
U2 O6 2.341(5) .
U2 O3 2.344(5) .
U2 O17 2.352(5) .
U2 O7 2.366(5) .
U2 O19 2.392(5) .
U2 O9 2.434(5) .
U3 O16 1.785(5) .
U3 O5 1.800(5) .
U3 O3 2.331(5) .
U3 O20 2.351(3) .
U3 O2 2.351(3) .
U3 O17 2.365(5) .
U3 O13 2.385(5) .
U3 O8 2.397(5) .
K1 O10 2.681(7) .
K1 O5 2.753(5) .
K1 O5 2.753(5) 7_565
K1 O12 2.804(5) 7_565
K1 O12 2.804(5) .
K1 O20 3.016(8) .
K1 O21 3.155(6) 6_556
K1 O21 3.155(6) 4_455
K1 O17 3.344(5) 7_565
K1 O17 3.344(5) .
K1 C3 3.353(8) 6_556
K1 C3 3.353(8) 4_455
K2 O21 2.710(5) 6_556
K2 O15 2.719(6) .
K2 O11 2.752(5) .
K2 O12 2.838(5) .
K2 O26 2.901(7) 1_455
K2 O30 2.940(8) 6_556
K2 O5 2.993(5) .
K2 O19 3.044(6) .
K3 O18 2.677(6) .
K3 O18 2.677(6) 7_565
K3 O21 2.786(6) 6_556
K3 O21 2.786(6) 4_455
K3 O5 2.832(5) 7_565
K3 O5 2.832(5) .
K3 O24 2.844(9) .
K4 O26 2.781(7) .
K4 O30 2.816(8) .
K4 O14 2.879(5) 6_656
K4 O4 2.916(4) .
K4 O9 2.936(6) 6_656
K4 O6 2.981(5) .
K4 O12 3.001(5) 6_656
K4 O14 3.022(5) .
K4 O10 3.141(4) 6_656
K5 O19 2.754(5) 5_656
K5 O8 2.775(5) 5_656
K5 O17 2.830(5) .
K5 O18 2.883(6) 1_655
K5 O16 2.956(5) .
K5 O11 3.040(6) 5_656
K5 O27 3.138(2) .
K5 O3 3.154(5) 5_656
K5 O3 3.171(5) .
K5 O22 3.360(8) 5_656
K6 O27 2.883(12) .
K6 O22 2.922(9) 3_656
K6 O22 2.922(9) 5_656
K6 O2 2.973(9) .
K6 O16 2.986(5) .
K6 O16 2.986(5) 7_565
K6 O28 3.050(10) 7_565
K6 O28 3.050(10) .
K6 O20 3.104(8) .
K6 O25 3.217(12) 5_656
K7 O23 2.57(2) 6_556
K7 O28 2.717(10) 2_554
K7 O29 2.730(11) .
K7 O23A 2.958(12) .
K7 O28A 3.047(11) 2_554
K7 O22 3.129(10) .
K7 O23A 3.150(14) 6_556
K7 O23 3.34(2) .
K7 O25 3.428(12) .
O2 O20 1.500(10) .
O2 U3 2.351(3) 7_565
O3 O17 1.488(6) .
O3 K5 3.154(5) 5_656
O4 K4 2.916(4) 7_565
O6 O7 1.477(6) .
O8 C2 1.265(9) 5_556
O8 K5 2.775(5) 5_656
O9 C5 1.289(10) .
O9 K4 2.936(6) 6_556
O10 K4 3.141(4) 6_556
O10 K4 3.141(4) 4_455
O11 C1 1.226(9) .
O11 K5 3.040(6) 5_656
O12 K4 3.001(5) 6_556
O13 C1 1.301(9) 5_556
O14 C3 1.286(8) .
O14 K4 2.879(5) 6_556
O15 C2 1.243(8) .
O18 K5 2.883(6) 1_455
O19 C4 1.282(10) .
O19 K5 2.754(5) 5_656
O20 U3 2.351(3) 7_565
O21 C3 1.241(8) .
O21 K2 2.710(5) 6_656
O21 K3 2.786(6) 6_656
O21 K1 3.155(6) 6_656
O22 C4 1.237(10) .
O22 K6 2.922(9) 5_656
O22 K5 3.360(8) 5_656
O23 O23A 0.788(18) .
O23 C5 1.264(19) .
O23 K7 2.57(2) 6_656
O23A C5 1.265(13) .
O23A K7 3.150(14) 6_656
O25 K6 3.217(12) 5_656
O25 K7 3.428(12) 7
O26 K2 2.901(7) 1_655
O27 K5 3.138(2) 7_565
O28 O28A 1.448(13) .
O28 K7 2.717(10) 2
O28A K7 3.047(11) 2
O30 K2 2.940(8) 6_656
C1 O13 1.301(9) 5_556
C1 C2 1.551(10) .
C2 O8 1.265(9) 5_556
C3 C3 1.557(14) 7_565
C4 C5 1.555(13) .
